data_4307339
loop_
_publ_author_name
'Prasanta Ghosh'
'Keira Stobie'
'Eckhard Bill'
'Eberhard Bothe'
'Thomas Weyherm\"uller'
'Michael D. Ward'
'Jon A. McCleverty'
'Karl Wieghardt'

_publ_section_title
;
Electronic Structure of Nitric Oxide Adducts of
Bis(diaryl-1,2-dithiolene)iron Compounds: Four-Membered Electron-Transfer
Series [Fe(NO)(L)2]z (z= 1+, 0, 1-, 2-)
;
_journal_name_full 'Inorganic Chemistry'
_journal_page_first 522
_journal_page_last 532
_journal_paper_doi 10.1021/ic061874a
_journal_volume 46
_journal_year 2007
_chemical_formula_moiety '[C52 H36 Fe N O S4], 0.75 CH2Cl2'
_chemical_formula_sum 'C52.75 H37.5 Cl1.5 Fe N O S4'
_chemical_formula_weight 938.60
_chemical_name_systematic
; 
 ? 
;
_space_group_IT_number 15
_symmetry_cell_setting monoclinic
_symmetry_space_group_name_Hall '-C 2yc'
_symmetry_space_group_name_H-M 'C 1 2/c 1'
_atom_sites_solution_hydrogens geom
_atom_sites_solution_primary direct
_atom_sites_solution_secondary difmap
_audit_creation_method SHELXL-97
_cell_angle_alpha 90.00
_cell_angle_beta 95.555(6)
_cell_angle_gamma 90.00
_cell_formula_units_Z 8
_cell_length_a 18.7178(4)
_cell_length_b 23.4237(6)
_cell_length_c 21.2816(6)
_cell_measurement_temperature 100(2)
_cell_volume 9286.9(4)
_computing_cell_refinement 'Nonius Collect Software'
_computing_data_collection 'Nonius Collect Software'
_computing_data_reduction 'Nonius Collect Software'
_computing_structure_refinement 'SHELXL-97 (Sheldrick, 1997)'
_computing_structure_solution 'SHELXS-97 (Sheldrick, 1990)'
_diffrn_ambient_temperature 100(2)
_diffrn_measured_fraction_theta_full 0.995
_diffrn_measured_fraction_theta_max 0.995
_diffrn_measurement_device_type '1570 images at 0.5 deg. stepwise rotation in omega and phi, 30 sec./frame'
_diffrn_radiation_monochromator graphite
_diffrn_radiation_source 'rotating anode, 50 kV, 80 mA'
_diffrn_radiation_type MoK\a
_diffrn_radiation_wavelength 0.71073
_diffrn_reflns_av_R_equivalents 0.0330
_diffrn_reflns_av_sigmaI/netI 0.0211
_diffrn_reflns_limit_h_max 26
_diffrn_reflns_limit_h_min -26
_diffrn_reflns_limit_k_max 32
_diffrn_reflns_limit_k_min -32
_diffrn_reflns_limit_l_max 29
_diffrn_reflns_limit_l_min -29
_diffrn_reflns_number 81627
_diffrn_reflns_theta_full 30.00
_diffrn_reflns_theta_max 30.00
_diffrn_reflns_theta_min 2.95
_exptl_absorpt_coefficient_mu 0.630
_exptl_absorpt_correction_T_max 0.8883
_exptl_absorpt_correction_T_min 0.8527
_exptl_absorpt_correction_type multi-scan
_exptl_crystal_colour black
_exptl_crystal_density_diffrn 1.343
_exptl_crystal_density_method 'not measured'
_exptl_crystal_description 'opaque parallelepiped'
_exptl_crystal_F_000 3876
_exptl_crystal_size_max 0.28
_exptl_crystal_size_mid 0.18
_exptl_crystal_size_min 0.18
_refine_diff_density_max 1.941
_refine_diff_density_min -1.493
_refine_diff_density_rms 0.094
_refine_ls_extinction_method none
_refine_ls_goodness_of_fit_ref 1.052
_refine_ls_hydrogen_treatment mixed
_refine_ls_matrix_type full
_refine_ls_number_parameters 569
_refine_ls_number_reflns 13473
_refine_ls_number_restraints 7
_refine_ls_restrained_S_all 1.053
_refine_ls_R_factor_all 0.0542
_refine_ls_R_factor_gt 0.0504
_refine_ls_shift/su_max 0.002
_refine_ls_shift/su_mean 0.000
_refine_ls_structure_factor_coef Fsqd
_refine_ls_weighting_details 'calc w=1/[\s^2^(Fo^2^)+(0.0711P)^2^+30.6690P] where P=(Fo^2^+2Fc^2^)/3'
_refine_ls_weighting_scheme calc
_refine_ls_wR_factor_gt 0.1374
_refine_ls_wR_factor_ref 0.1403
_reflns_number_gt 12442
_reflns_number_total 13473
_reflns_threshold_expression >2sigma(I)
_cod_data_source_file ic061874asi20060929_051334_2.cif
_cod_data_source_block 2a
_cod_depositor_comments
;
The following automatic conversions were performed:
'_symmetry_cell_setting' value 'Monoclinic' changed to 'monoclinic'
according to '/home/saulius/struct/CIF-dictionaries/cif_core.dic'
dictionary named 'cif_core.dic' version 2.4.1 from
2010-06-29.

'_exptl_absorpt_correction_type' value 'Multi-Scan' changed
to 'multi-scan' according to
'/home/saulius/struct/CIF-dictionaries/cif_core.dic' dictionary named
'cif_core.dic' version 2.4.1 from 2010-06-29.

Automatic conversion script
Id: cif_fix_enum 1527 2010-12-29 10:47:43Z saulius 
;
_cod_original_formula_sum 'C52.75 H37.50 Cl1.50 Fe N O S4'
_cod_database_code 4307339

loop_
_symmetry_equiv_pos_as_xyz
'x, y, z'
'-x, y, -z+1/2'
'x+1/2, y+1/2, z'
'-x+1/2, y+1/2, -z+1/2'
'-x, -y, -z'
'x, -y, z-1/2'
'-x+1/2, -y+1/2, -z'
'x+1/2, -y+1/2, z-1/2'

loop_
_atom_site_label
_atom_site_type_symbol
_atom_site_fract_x
_atom_site_fract_y
_atom_site_fract_z
_atom_site_U_iso_or_equiv
_atom_site_adp_type
_atom_site_occupancy
_atom_site_symmetry_multiplicity
_atom_site_calc_flag
_atom_site_refinement_flags
_atom_site_disorder_assembly
_atom_site_disorder_group
Fe1 Fe 0.515463(14) 0.056081(11) 0.615105(12) 0.01242(7) Uani 1 1 d . . .
N61 N 0.55753(9) 0.04382(7) 0.68500(8) 0.0165(3) Uani 1 1 d . . .
O62 O 0.58659(9) 0.03590(7) 0.73504(7) 0.0256(3) Uani 1 1 d . . .
S1 S 0.57053(2) 0.118295(19) 0.55997(2) 0.01402(9) Uani 1 1 d . . .
S2 S 0.44185(3) 0.125366(19) 0.63686(2) 0.01616(10) Uani 1 1 d . . .
C1 C 0.53469(10) 0.18395(8) 0.57358(8) 0.0135(3) Uani 1 1 d . . .
C2 C 0.47592(10) 0.18730(8) 0.60920(9) 0.0136(3) Uani 1 1 d . . .
C3 C 0.44071(10) 0.24053(8) 0.62765(9) 0.0141(3) Uani 1 1 d . . .
C4 C 0.36566(10) 0.24312(8) 0.62448(9) 0.0149(3) Uani 1 1 d . . .
H4 H 0.3381 0.2113 0.6087 0.018 Uiso 1 1 calc R . .
C5 C 0.33089(10) 0.29145(8) 0.64399(9) 0.0150(3) Uani 1 1 d . . .
H5 H 0.2799 0.2923 0.6409 0.018 Uiso 1 1 calc R . .
C6 C 0.36986(10) 0.33899(8) 0.66813(9) 0.0155(3) Uani 1 1 d . . .
C7 C 0.44492(11) 0.33639(8) 0.67086(10) 0.0194(4) Uani 1 1 d . . .
H7 H 0.4725 0.3683 0.6865 0.023 Uiso 1 1 calc R . .
C8 C 0.48000(11) 0.28822(8) 0.65121(10) 0.0184(4) Uani 1 1 d . . .
H8 H 0.5309 0.2876 0.6537 0.022 Uiso 1 1 calc R . .
C9 C 0.33218(11) 0.38881(8) 0.69239(9) 0.0175(3) Uani 1 1 d . . .
C10 C 0.26277(11) 0.40360(8) 0.66728(9) 0.0172(3) Uani 1 1 d . . .
H10 H 0.2402 0.3824 0.6328 0.021 Uiso 1 1 calc R . .
C11 C 0.22610(12) 0.44904(9) 0.69200(10) 0.0207(4) Uani 1 1 d . . .
H11 H 0.1791 0.4585 0.6742 0.025 Uiso 1 1 calc R . .
C12 C 0.25786(13) 0.48045(10) 0.74231(12) 0.0281(5) Uani 1 1 d . . .
H12 H 0.2328 0.5112 0.7592 0.034 Uiso 1 1 calc R . .
C13 C 0.32651(15) 0.46651(12) 0.76767(15) 0.0397(7) Uani 1 1 d . . .
H13 H 0.3487 0.4879 0.8022 0.048 Uiso 1 1 calc R . .
C14 C 0.36343(13) 0.42129(11) 0.74302(13) 0.0329(6) Uani 1 1 d . . .
H14 H 0.4106 0.4124 0.7609 0.039 Uiso 1 1 calc R . .
C15 C 0.56860(10) 0.23411(7) 0.54680(8) 0.0135(3) Uani 1 1 d . . .
C16 C 0.52748(10) 0.27705(8) 0.51474(9) 0.0162(3) Uani 1 1 d . . .
H16 H 0.4769 0.2728 0.5074 0.019 Uiso 1 1 calc R . .
C17 C 0.56001(10) 0.32577(8) 0.49359(9) 0.0171(3) Uani 1 1 d . . .
H17 H 0.5314 0.3544 0.4718 0.020 Uiso 1 1 calc R . .
C18 C 0.63474(10) 0.33338(8) 0.50391(9) 0.0147(3) Uani 1 1 d . . .
C19 C 0.67576(10) 0.28891(8) 0.53325(9) 0.0150(3) Uani 1 1 d . . .
H19 H 0.7265 0.2924 0.5389 0.018 Uiso 1 1 calc R . .
C20 C 0.64345(10) 0.23998(8) 0.55409(8) 0.0141(3) Uani 1 1 d . . .
H20 H 0.6723 0.2103 0.5734 0.017 Uiso 1 1 calc R . .
C21 C 0.66993(10) 0.38633(8) 0.48472(9) 0.0162(3) Uani 1 1 d . . .
C22 C 0.64039(12) 0.41907(9) 0.43349(10) 0.0221(4) Uani 1 1 d . . .
H22 H 0.5968 0.4073 0.4106 0.027 Uiso 1 1 calc R . .
C23 C 0.67446(13) 0.46882(10) 0.41569(11) 0.0257(4) Uani 1 1 d . . .
H23 H 0.6539 0.4908 0.3810 0.031 Uiso 1 1 calc R . .
C24 C 0.73850(12) 0.48618(9) 0.44880(11) 0.0229(4) Uani 1 1 d . . .
H24 H 0.7619 0.5198 0.4367 0.027 Uiso 1 1 calc R . .
C25 C 0.76797(12) 0.45411(9) 0.49957(11) 0.0234(4) Uani 1 1 d . . .
H25 H 0.8118 0.4659 0.5221 0.028 Uiso 1 1 calc R . .
C26 C 0.73405(11) 0.40495(9) 0.51783(10) 0.0204(4) Uani 1 1 d . . .
H26 H 0.7545 0.3837 0.5531 0.024 Uiso 1 1 calc R . .
S31 S 0.42227(2) -0.001782(19) 0.61558(2) 0.01676(10) Uani 1 1 d . . .
S32 S 0.56842(2) -0.014278(19) 0.56411(2) 0.01528(10) Uani 1 1 d . . .
C31 C 0.45920(10) -0.06857(8) 0.61198(9) 0.0142(3) Uani 1 1 d . . .
C32 C 0.52727(10) -0.07408(8) 0.59043(8) 0.0137(3) Uani 1 1 d . . .
C33 C 0.56788(10) -0.12845(8) 0.59153(9) 0.0138(3) Uani 1 1 d . . .
C34 C 0.60563(10) -0.14495(8) 0.54073(9) 0.0146(3) Uani 1 1 d . . .
H34 H 0.6071 -0.1202 0.5055 0.018 Uiso 1 1 calc R . .
C35 C 0.64098(10) -0.19716(8) 0.54142(9) 0.0152(3) Uani 1 1 d . . .
H35 H 0.6666 -0.2073 0.5067 0.018 Uiso 1 1 calc R . .
C36 C 0.63967(10) -0.23520(8) 0.59230(9) 0.0148(3) Uani 1 1 d . . .
C37 C 0.60538(10) -0.21700(8) 0.64468(9) 0.0165(3) Uani 1 1 d . . .
H37 H 0.6060 -0.2409 0.6808 0.020 Uiso 1 1 calc R . .
C38 C 0.57060(10) -0.16472(8) 0.64446(9) 0.0165(3) Uani 1 1 d . . .
H38 H 0.5482 -0.1532 0.6806 0.020 Uiso 1 1 calc R . .
C39 C 0.67232(10) -0.29308(8) 0.58993(9) 0.0165(3) Uani 1 1 d . . .
C40 C 0.67534(13) -0.32073(9) 0.53185(10) 0.0232(4) Uani 1 1 d . . .
H40 H 0.6563 -0.3023 0.4941 0.028 Uiso 1 1 calc R . .
C41 C 0.70577(16) -0.37468(10) 0.52863(12) 0.0320(5) Uani 1 1 d . . .
H41 H 0.7071 -0.3930 0.4889 0.038 Uiso 1 1 calc R . .
C42 C 0.73431(16) -0.40192(10) 0.58361(13) 0.0349(6) Uani 1 1 d . . .
H42 H 0.7557 -0.4385 0.5815 0.042 Uiso 1 1 calc R . .
C43 C 0.73122(15) -0.37521(10) 0.64153(12) 0.0302(5) Uani 1 1 d . . .
H43 H 0.7502 -0.3939 0.6791 0.036 Uiso 1 1 calc R . .
C44 C 0.70053(12) -0.32125(9) 0.64494(10) 0.0213(4) Uani 1 1 d . . .
H44 H 0.6987 -0.3034 0.6848 0.026 Uiso 1 1 calc R . .
C45 C 0.41400(10) -0.11622(8) 0.63053(9) 0.0140(3) Uani 1 1 d . . .
C46 C 0.41000(10) -0.16796(8) 0.59737(9) 0.0151(3) Uani 1 1 d . . .
H46 H 0.4379 -0.1731 0.5628 0.018 Uiso 1 1 calc R . .
C47 C 0.36593(10) -0.21189(8) 0.61430(9) 0.0158(3) Uani 1 1 d . . .
H47 H 0.3643 -0.2467 0.5912 0.019 Uiso 1 1 calc R . .
C48 C 0.32381(10) -0.20572(8) 0.66495(9) 0.0152(3) Uani 1 1 d . . .
C49 C 0.32807(11) -0.15395(9) 0.69817(9) 0.0188(4) Uani 1 1 d . . .
H49 H 0.3001 -0.1488 0.7327 0.023 Uiso 1 1 calc R . .
C50 C 0.37247(11) -0.11005(8) 0.68155(9) 0.0182(4) Uani 1 1 d . . .
H50 H 0.3747 -0.0755 0.7050 0.022 Uiso 1 1 calc R . .
C51 C 0.27435(11) -0.25167(9) 0.68109(9) 0.0177(4) Uani 1 1 d . . .
C52 C 0.28990(13) -0.30910(9) 0.67019(10) 0.0226(4) Uani 1 1 d . . .
H52 H 0.3337 -0.3190 0.6538 0.027 Uiso 1 1 calc R . .
C53 C 0.24153(15) -0.35190(10) 0.68320(11) 0.0300(5) Uani 1 1 d . . .
H53 H 0.2523 -0.3907 0.6752 0.036 Uiso 1 1 calc R . .
C54 C 0.17787(14) -0.33779(11) 0.70774(11) 0.0307(5) Uani 1 1 d . . .
H54 H 0.1452 -0.3670 0.7169 0.037 Uiso 1 1 calc R . .
C55 C 0.16188(13) -0.28128(11) 0.71885(10) 0.0268(5) Uani 1 1 d . . .
H55 H 0.1182 -0.2718 0.7356 0.032 Uiso 1 1 calc R . .
C56 C 0.20960(12) -0.23819(10) 0.70555(9) 0.0213(4) Uani 1 1 d . . .
H56 H 0.1981 -0.1994 0.7131 0.026 Uiso 1 1 calc R . .
C70 C 0.5756(7) 0.5112(3) 0.5612(7) 0.118(5) Uani 0.5317(16) 1 d PD A 1
H70A H 0.6273 0.5018 0.5625 0.142 Uiso 0.5317(16) 1 calc PR A 1
H70B H 0.5584 0.5226 0.5175 0.142 Uiso 0.5317(16) 1 calc PR A 1
Cl71 Cl 0.52679(15) 0.45134(10) 0.58438(13) 0.0797(6) Uani 0.5317(16) 1 d PD A 1
Cl72 Cl 0.56257(12) 0.56768(10) 0.61411(13) 0.0772(6) Uani 0.5317(16) 1 d PD A 1
C80 C 0.5497(7) 0.6101(3) 0.7217(16) 0.118(5) Uani 0.2183(16) 1 d PD A 2
H80A H 0.5802 0.6143 0.6865 0.142 Uiso 0.2183(16) 1 calc PR A 2
H80B H 0.5811 0.6075 0.7618 0.142 Uiso 0.2183(16) 1 calc PR A 2
Cl81 Cl 0.4898(3) 0.6684(2) 0.7236(3) 0.0797(6) Uani 0.2183(16) 1 d PD . 2
Cl82 Cl 0.4948(3) 0.5488(2) 0.7108(3) 0.0772(6) Uani 0.2183(16) 1 d PD . 2

loop_
_atom_site_aniso_label
_atom_site_aniso_U_11
_atom_site_aniso_U_22
_atom_site_aniso_U_33
_atom_site_aniso_U_23
_atom_site_aniso_U_13
_atom_site_aniso_U_12
Fe1 0.01407(13) 0.00946(12) 0.01384(13) 0.00066(8) 0.00203(9) -0.00011(8)
N61 0.0179(7) 0.0135(7) 0.0182(7) 0.0005(6) 0.0029(6) -0.0003(6)
O62 0.0296(8) 0.0283(8) 0.0182(7) 0.0028(6) -0.0017(6) 0.0015(6)
S1 0.0156(2) 0.01031(19) 0.0167(2) 0.00065(14) 0.00443(15) 0.00040(14)
S2 0.0185(2) 0.01134(19) 0.0197(2) 0.00186(15) 0.00717(16) 0.00099(15)
C1 0.0151(8) 0.0106(7) 0.0148(8) 0.0001(6) 0.0012(6) 0.0001(6)
C2 0.0152(8) 0.0108(7) 0.0146(7) 0.0003(6) 0.0010(6) 0.0009(6)
C3 0.0170(8) 0.0112(7) 0.0144(7) -0.0002(6) 0.0026(6) 0.0015(6)
C4 0.0173(8) 0.0123(8) 0.0151(8) -0.0001(6) 0.0019(6) -0.0007(6)
C5 0.0149(8) 0.0144(8) 0.0156(8) -0.0004(6) 0.0013(6) 0.0007(6)
C6 0.0172(8) 0.0128(8) 0.0165(8) -0.0005(6) 0.0015(6) 0.0022(6)
C7 0.0175(9) 0.0151(8) 0.0253(9) -0.0047(7) 0.0005(7) -0.0011(7)
C8 0.0158(8) 0.0158(8) 0.0233(9) -0.0036(7) 0.0003(7) 0.0003(7)
C9 0.0191(9) 0.0132(8) 0.0200(9) -0.0027(6) 0.0015(7) 0.0020(7)
C10 0.0188(9) 0.0146(8) 0.0186(8) 0.0011(6) 0.0030(7) 0.0025(7)
C11 0.0207(9) 0.0165(9) 0.0253(10) 0.0027(7) 0.0047(7) 0.0042(7)
C12 0.0279(11) 0.0188(9) 0.0381(12) -0.0088(9) 0.0053(9) 0.0060(8)
C13 0.0330(13) 0.0343(13) 0.0497(16) -0.0272(12) -0.0067(11) 0.0083(11)
C14 0.0238(11) 0.0306(12) 0.0420(13) -0.0198(10) -0.0082(10) 0.0088(9)
C15 0.0160(8) 0.0105(7) 0.0143(7) 0.0003(6) 0.0027(6) -0.0006(6)
C16 0.0143(8) 0.0145(8) 0.0198(8) 0.0022(6) 0.0008(6) 0.0000(6)
C17 0.0172(8) 0.0130(8) 0.0208(8) 0.0028(6) 0.0008(7) 0.0013(6)
C18 0.0165(8) 0.0120(7) 0.0158(8) 0.0001(6) 0.0023(6) -0.0016(6)
C19 0.0145(8) 0.0146(8) 0.0161(8) 0.0005(6) 0.0019(6) -0.0009(6)
C20 0.0156(8) 0.0123(7) 0.0144(7) 0.0004(6) 0.0009(6) 0.0005(6)
C21 0.0169(8) 0.0132(8) 0.0189(8) 0.0008(6) 0.0037(7) -0.0006(6)
C22 0.0209(9) 0.0196(9) 0.0254(10) 0.0062(7) 0.0001(7) -0.0035(7)
C23 0.0271(10) 0.0202(10) 0.0299(11) 0.0099(8) 0.0028(8) -0.0024(8)
C24 0.0250(10) 0.0154(9) 0.0294(10) 0.0032(7) 0.0083(8) -0.0033(7)
C25 0.0217(10) 0.0195(9) 0.0290(10) 0.0009(8) 0.0022(8) -0.0059(8)
C26 0.0208(9) 0.0168(9) 0.0231(9) 0.0013(7) 0.0001(7) -0.0037(7)
S31 0.0137(2) 0.01153(19) 0.0253(2) -0.00155(16) 0.00319(16) -0.00010(15)
S32 0.0165(2) 0.01104(19) 0.0190(2) 0.00007(15) 0.00524(16) -0.00106(15)
C31 0.0155(8) 0.0112(7) 0.0161(8) -0.0010(6) 0.0017(6) 0.0001(6)
C32 0.0158(8) 0.0115(7) 0.0138(7) 0.0001(6) 0.0017(6) -0.0013(6)
C33 0.0134(8) 0.0121(7) 0.0161(8) -0.0005(6) 0.0019(6) -0.0003(6)
C34 0.0161(8) 0.0140(8) 0.0137(8) 0.0015(6) 0.0020(6) -0.0001(6)
C35 0.0159(8) 0.0156(8) 0.0143(8) -0.0001(6) 0.0031(6) 0.0005(6)
C36 0.0146(8) 0.0127(8) 0.0166(8) -0.0004(6) -0.0003(6) 0.0005(6)
C37 0.0192(8) 0.0154(8) 0.0150(8) 0.0024(6) 0.0017(6) 0.0018(7)
C38 0.0185(8) 0.0160(8) 0.0153(8) 0.0003(6) 0.0030(6) 0.0016(7)
C39 0.0171(8) 0.0123(8) 0.0199(8) 0.0006(6) 0.0011(7) 0.0012(6)
C40 0.0297(11) 0.0187(9) 0.0211(9) -0.0012(7) 0.0027(8) 0.0056(8)
C41 0.0466(15) 0.0216(10) 0.0280(11) -0.0056(8) 0.0037(10) 0.0109(10)
C42 0.0486(15) 0.0176(10) 0.0379(13) -0.0019(9) 0.0012(11) 0.0130(10)
C43 0.0405(13) 0.0173(10) 0.0314(12) 0.0033(8) -0.0037(10) 0.0082(9)
C44 0.0260(10) 0.0155(9) 0.0217(9) 0.0011(7) -0.0018(7) 0.0022(7)
C45 0.0147(8) 0.0122(7) 0.0152(8) -0.0010(6) 0.0023(6) -0.0019(6)
C46 0.0181(8) 0.0139(8) 0.0139(8) -0.0016(6) 0.0044(6) -0.0018(6)
C47 0.0197(8) 0.0135(8) 0.0141(8) -0.0016(6) 0.0021(6) -0.0024(6)
C48 0.0168(8) 0.0153(8) 0.0138(8) 0.0005(6) 0.0022(6) -0.0040(6)
C49 0.0213(9) 0.0192(9) 0.0171(8) -0.0043(7) 0.0077(7) -0.0048(7)
C50 0.0199(9) 0.0155(8) 0.0199(9) -0.0055(7) 0.0062(7) -0.0044(7)
C51 0.0212(9) 0.0188(9) 0.0129(8) 0.0007(6) 0.0010(6) -0.0072(7)
C52 0.0291(10) 0.0170(9) 0.0216(9) 0.0015(7) 0.0018(8) -0.0055(8)
C53 0.0431(14) 0.0199(10) 0.0264(11) 0.0022(8) 0.0007(9) -0.0129(9)
C54 0.0383(13) 0.0333(12) 0.0201(10) 0.0032(8) 0.0009(9) -0.0223(10)
C55 0.0258(10) 0.0391(13) 0.0160(9) 0.0001(8) 0.0038(7) -0.0155(9)
C56 0.0235(9) 0.0257(10) 0.0149(8) -0.0009(7) 0.0038(7) -0.0084(8)
C70 0.107(8) 0.073(6) 0.191(13) -0.036(7) 0.097(9) -0.040(6)
Cl71 0.0905(15) 0.0649(11) 0.0854(14) -0.0098(10) 0.0176(12) -0.0219(10)
Cl72 0.0539(10) 0.0719(12) 0.1020(16) 0.0101(11) -0.0124(10) 0.0047(9)
C80 0.107(8) 0.073(6) 0.191(13) -0.036(7) 0.097(9) -0.040(6)
Cl81 0.0905(15) 0.0649(11) 0.0854(14) -0.0098(10) 0.0176(12) -0.0219(10)
Cl82 0.0539(10) 0.0719(12) 0.1020(16) 0.0101(11) -0.0124(10) 0.0047(9)

loop_
_atom_type_symbol
_atom_type_description
_atom_type_scat_dispersion_real
_atom_type_scat_dispersion_imag
_atom_type_scat_source
C C 0.0033 0.0016 'International Tables Vol C Tables 4.2.6.8 and 6.1.1.4'
H H 0.0000 0.0000 'International Tables Vol C Tables 4.2.6.8 and 6.1.1.4'
N N 0.0061 0.0033 'International Tables Vol C Tables 4.2.6.8 and 6.1.1.4'
O O 0.0106 0.0060 'International Tables Vol C Tables 4.2.6.8 and 6.1.1.4'
S S 0.1246 0.1234 'International Tables Vol C Tables 4.2.6.8 and 6.1.1.4'
Fe Fe 0.3463 0.8444 'International Tables Vol C Tables 4.2.6.8 and 6.1.1.4'
Cl Cl 0.1484 0.1585 'International Tables Vol C Tables 4.2.6.8 and 6.1.1.4'

loop_
_geom_angle_atom_site_label_1
_geom_angle_atom_site_label_2
_geom_angle_atom_site_label_3
_geom_angle
_geom_angle_site_symmetry_1
_geom_angle_site_symmetry_3
_geom_angle_publ_flag
N61 Fe1 S1 113.14(6) . . ?
N61 Fe1 S2 101.15(6) . . ?
S1 Fe1 S2 87.640(19) . . ?
N61 Fe1 S31 101.45(6) . . ?
S1 Fe1 S31 145.40(2) . . ?
S2 Fe1 S31 86.61(2) . . ?
N61 Fe1 S32 96.53(6) . . ?
S1 Fe1 S32 88.674(19) . . ?
S2 Fe1 S32 161.97(2) . . ?
S31 Fe1 S32 86.441(19) . . ?
O62 N61 Fe1 178.72(18) . . ?
C1 S1 Fe1 107.12(6) . . ?
C2 S2 Fe1 106.87(6) . . ?
C2 C1 C15 123.73(16) . . ?
C2 C1 S1 118.93(14) . . ?
C15 C1 S1 117.33(13) . . ?
C1 C2 C3 125.81(16) . . ?
C1 C2 S2 118.55(14) . . ?
C3 C2 S2 115.60(13) . . ?
C4 C3 C8 118.11(17) . . ?
C4 C3 C2 119.57(16) . . ?
C8 C3 C2 122.26(17) . . ?
C5 C4 C3 121.16(17) . . ?
C4 C5 C6 120.99(17) . . ?
C5 C6 C7 117.70(17) . . ?
C5 C6 C9 120.33(17) . . ?
C7 C6 C9 121.92(17) . . ?
C8 C7 C6 121.57(18) . . ?
C7 C8 C3 120.48(18) . . ?
C10 C9 C14 117.55(18) . . ?
C10 C9 C6 121.16(17) . . ?
C14 C9 C6 121.23(18) . . ?
C11 C10 C9 121.11(19) . . ?
C12 C11 C10 120.4(2) . . ?
C13 C12 C11 119.3(2) . . ?
C12 C13 C14 120.5(2) . . ?
C13 C14 C9 121.1(2) . . ?
C20 C15 C16 118.63(16) . . ?
C20 C15 C1 119.88(16) . . ?
C16 C15 C1 121.49(17) . . ?
C17 C16 C15 120.64(17) . . ?
C16 C17 C18 120.95(17) . . ?
C19 C18 C17 117.92(17) . . ?
C19 C18 C21 120.37(17) . . ?
C17 C18 C21 121.71(17) . . ?
C20 C19 C18 121.21(17) . . ?
C19 C20 C15 120.49(17) . . ?
C26 C21 C22 118.35(18) . . ?
C26 C21 C18 120.29(17) . . ?
C22 C21 C18 121.36(18) . . ?
C23 C22 C21 120.7(2) . . ?
C24 C23 C22 120.0(2) . . ?
C25 C24 C23 119.66(19) . . ?
C24 C25 C26 120.6(2) . . ?
C25 C26 C21 120.67(19) . . ?
C31 S31 Fe1 103.73(7) . . ?
C32 S32 Fe1 101.95(6) . . ?
C32 C31 C45 125.47(16) . . ?
C32 C31 S31 118.81(14) . . ?
C45 C31 S31 115.69(14) . . ?
C31 C32 C33 123.72(16) . . ?
C31 C32 S32 118.82(14) . . ?
C33 C32 S32 117.40(14) . . ?
C34 C33 C38 117.96(17) . . ?
C34 C33 C32 121.37(16) . . ?
C38 C33 C32 120.66(16) . . ?
C35 C34 C33 120.62(17) . . ?
C34 C35 C36 121.50(17) . . ?
C35 C36 C37 117.56(17) . . ?
C35 C36 C39 120.89(17) . . ?
C37 C36 C39 121.54(17) . . ?
C38 C37 C36 121.03(17) . . ?
C37 C38 C33 121.08(17) . . ?
C40 C39 C44 118.36(18) . . ?
C40 C39 C36 120.13(18) . . ?
C44 C39 C36 121.51(18) . . ?
C41 C40 C39 121.0(2) . . ?
C40 C41 C42 120.0(2) . . ?
C43 C42 C41 119.6(2) . . ?
C42 C43 C44 120.5(2) . . ?
C43 C44 C39 120.5(2) . . ?
C46 C45 C50 118.20(17) . . ?
C46 C45 C31 121.55(16) . . ?
C50 C45 C31 120.24(16) . . ?
C47 C46 C45 120.97(17) . . ?
C46 C47 C48 121.02(17) . . ?
C49 C48 C47 117.88(17) . . ?
C49 C48 C51 121.18(17) . . ?
C47 C48 C51 120.90(17) . . ?
C50 C49 C48 121.20(18) . . ?
C49 C50 C45 120.71(17) . . ?
C52 C51 C56 118.64(19) . . ?
C52 C51 C48 120.99(19) . . ?
C56 C51 C48 120.33(18) . . ?
C53 C52 C51 120.5(2) . . ?
C54 C53 C52 120.1(2) . . ?
C55 C54 C53 120.1(2) . . ?
C54 C55 C56 120.3(2) . . ?
C55 C56 C51 120.4(2) . . ?
Cl72 C70 Cl71 107.9(5) . . ?
Cl82 C80 Cl81 105.6(7) . . ?
C80 Cl81 C80 75.8(11) . 2_656 ?
C80 Cl82 C80 69.2(9) . 2_656 ?

loop_
_geom_bond_atom_site_label_1
_geom_bond_atom_site_label_2
_geom_bond_distance
_geom_bond_site_symmetry_2
_geom_bond_publ_flag
Fe1 N61 1.6396(17) . ?
Fe1 S1 2.1902(5) . ?
Fe1 S2 2.2068(5) . ?
Fe1 S31 2.2099(5) . ?
Fe1 S32 2.2549(5) . ?
N61 O62 1.163(2) . ?
S1 C1 1.7136(18) . ?
S2 C2 1.7119(19) . ?
C1 C2 1.397(3) . ?
C1 C15 1.476(2) . ?
C2 C3 1.481(2) . ?
C3 C4 1.401(3) . ?
C3 C8 1.403(3) . ?
C4 C5 1.389(3) . ?
C5 C6 1.401(3) . ?
C6 C7 1.402(3) . ?
C6 C9 1.482(3) . ?
C7 C8 1.390(3) . ?
C9 C10 1.400(3) . ?
C9 C14 1.400(3) . ?
C10 C11 1.397(3) . ?
C11 C12 1.385(3) . ?
C12 C13 1.384(4) . ?
C13 C14 1.394(3) . ?
C15 C20 1.401(3) . ?
C15 C16 1.403(3) . ?
C16 C17 1.389(3) . ?
C17 C18 1.406(3) . ?
C18 C19 1.404(3) . ?
C18 C21 1.480(3) . ?
C19 C20 1.389(2) . ?
C21 C26 1.401(3) . ?
C21 C22 1.402(3) . ?
C22 C23 1.398(3) . ?
C23 C24 1.391(3) . ?
C24 C25 1.386(3) . ?
C25 C26 1.389(3) . ?
S31 C31 1.7151(19) . ?
S32 C32 1.7184(19) . ?
C31 C32 1.401(3) . ?
C31 C45 1.477(3) . ?
C32 C33 1.482(3) . ?
C33 C34 1.402(3) . ?
C33 C38 1.408(3) . ?
C34 C35 1.390(3) . ?
C35 C36 1.404(3) . ?
C36 C37 1.405(3) . ?
C36 C39 1.490(3) . ?
C37 C38 1.387(3) . ?
C39 C40 1.401(3) . ?
C39 C44 1.402(3) . ?
C40 C41 1.391(3) . ?
C41 C42 1.393(4) . ?
C42 C43 1.389(4) . ?
C43 C44 1.393(3) . ?
C45 C46 1.401(2) . ?
C45 C50 1.403(3) . ?
C46 C47 1.388(3) . ?
C47 C48 1.403(3) . ?
C48 C49 1.402(3) . ?
C48 C51 1.481(3) . ?
C49 C50 1.389(3) . ?
C51 C52 1.400(3) . ?
C51 C56 1.401(3) . ?
C52 C53 1.396(3) . ?
C53 C54 1.386(4) . ?
C54 C55 1.383(4) . ?
C55 C56 1.395(3) . ?
C70 Cl72 1.770(7) . ?
C70 Cl71 1.771(7) . ?
C80 Cl82 1.766(7) . ?
C80 Cl81 1.770(7) . ?
Cl81 C80 1.984(19) 2_656 ?
Cl82 C80 2.25(2) 2_656 ?
